data_1551095
loop_
_publ_author_name
'Liu, Rai-Shung'
'Kulandai Raj, Antony Sekar'
'Tan, Kuo-Chen'
'Chen, Liang-Yu'
'Cheng, Mu-Jeng'

_publ_section_title
;
 Gold-catalyzed Bicyclic Annulations of 4-Methoxy-1,2-dienyl-5-ynes with
 Isoxazoles to Form Indolizine Derivatives via Au-&#xF070;-Allene
 Intermediate
;
_journal_name_full 'Chemical Science'
_journal_paper_doi 10.1039/C9SC00735K
_journal_year 2019
_chemical_formula_moiety 'C20 H21 N O'
_chemical_formula_sum 'C20 H21 N O'
_chemical_formula_weight 291.38
_chemical_name_systematic
;
 ?
;
_space_group_IT_number 2
_symmetry_cell_setting triclinic
_symmetry_space_group_name_Hall '-P 1'
_symmetry_space_group_name_H-M 'P -1'
_atom_sites_solution_hydrogens geom
_atom_sites_solution_primary direct
_atom_sites_solution_secondary difmap
_audit_creation_method SHELXL-97
_audit_update_record
;
2019-01-28 deposited with the CCDC.    2019-05-21 downloaded from the CCDC.
;
_cell_angle_alpha 90.518(2)
_cell_angle_beta 90.543(2)
_cell_angle_gamma 103.168(2)
_cell_formula_units_Z 2
_cell_length_a 6.7561(3)
_cell_length_b 8.5826(5)
_cell_length_c 14.0541(8)
_cell_measurement_reflns_used 9943
_cell_measurement_temperature 200(2)
_cell_measurement_theta_max 25.029
_cell_measurement_theta_min 2.436
_cell_volume 793.41(7)
_computing_molecular_graphics 'Ortep-3 for Windows (Farrugia, 1997)'
_computing_publication_material 'WinGX publication routines (Farrugia, 1999)'
_computing_structure_refinement 'SHELXL-97 (Sheldrick, 1997)'
_computing_structure_solution 'SHELXS-86 (Sheldrick, 1986)'
_diffrn_ambient_temperature 200(2)
_diffrn_measured_fraction_theta_full 0.977
_diffrn_measured_fraction_theta_max 0.977
_diffrn_measurement_device_type 'D8 Venture'
_diffrn_radiation_monochromator graphite
_diffrn_radiation_source 'fine-focus sealed tube'
_diffrn_radiation_type MoK\a
_diffrn_radiation_wavelength 0.71073
_diffrn_reflns_av_R_equivalents 0.0527
_diffrn_reflns_av_sigmaI/netI 0.0328
_diffrn_reflns_limit_h_max 8
_diffrn_reflns_limit_h_min -8
_diffrn_reflns_limit_k_max 10
_diffrn_reflns_limit_k_min -10
_diffrn_reflns_limit_l_max 16
_diffrn_reflns_limit_l_min -16
_diffrn_reflns_number 17180
_diffrn_reflns_theta_full 25.06
_diffrn_reflns_theta_max 25.06
_diffrn_reflns_theta_min 2.44
_exptl_absorpt_coefficient_mu 0.074
_exptl_absorpt_correction_T_max 0.9831
_exptl_absorpt_correction_T_min 0.9463
_exptl_absorpt_correction_type multi-scan
_exptl_absorpt_process_details SADABS
_exptl_crystal_colour red-brown
_exptl_crystal_density_diffrn 1.220
_exptl_crystal_density_method 'not measured'
_exptl_crystal_description prism
_exptl_crystal_F_000 312
_exptl_crystal_size_max 0.75
_exptl_crystal_size_mid 0.72
_exptl_crystal_size_min 0.23
_refine_diff_density_max 0.201
_refine_diff_density_min -0.180
_refine_diff_density_rms 0.032
_refine_ls_extinction_coef 0.24(5)
_refine_ls_extinction_expression Fc^*^=kFc[1+0.001xFc^2^\l^3^/sin(2\q)]^-1/4^
_refine_ls_extinction_method SHELXL
_refine_ls_goodness_of_fit_ref 1.037
_refine_ls_hydrogen_treatment constr
_refine_ls_matrix_type full
_refine_ls_number_parameters 204
_refine_ls_number_reflns 2745
_refine_ls_number_restraints 0
_refine_ls_restrained_S_all 1.037
_refine_ls_R_factor_all 0.0506
_refine_ls_R_factor_gt 0.0466
_refine_ls_shift/su_max 0.001
_refine_ls_shift/su_mean 0.000
_refine_ls_structure_factor_coef Fsqd
_refine_ls_weighting_details 'calc w=1/[\s^2^(Fo^2^)+(0.0574P)^2^+0.2839P] where P=(Fo^2^+2Fc^2^)/3'
_refine_ls_weighting_scheme calc
_refine_ls_wR_factor_gt 0.1205
_refine_ls_wR_factor_ref 0.1247
_reflns_number_gt 2485
_reflns_number_total 2745
_reflns_threshold_expression >2sigma(I)
_cod_data_source_file c9sc00735k2.cif
_cod_data_source_block d19746
_cod_database_code 1551095

loop_
_symmetry_equiv_pos_as_xyz
'x, y, z'
'-x, -y, -z'

loop_
_atom_site_label
_atom_site_type_symbol
_atom_site_fract_x
_atom_site_fract_y
_atom_site_fract_z
_atom_site_U_iso_or_equiv
_atom_site_adp_type
_atom_site_occupancy
_atom_site_symmetry_multiplicity
_atom_site_calc_flag
_atom_site_refinement_flags
C1 C 0.4951(2) 1.29842(18) 0.97836(11) 0.0394(4) Uani 1 1 d .
H1 H 0.5975 1.3905 0.9950 0.047 Uiso 1 1 calc R
C2 C 0.5501(2) 1.18440(16) 0.91138(9) 0.0301(3) Uani 1 1 d .
C3 C 0.7424(2) 1.21231(17) 0.87345(10) 0.0343(4) Uani 1 1 d .
C4 C 0.9089(3) 1.3583(2) 0.89408(13) 0.0480(4) Uani 1 1 d .
H4A H 1.0040 1.3763 0.8410 0.072 Uiso 1 1 calc R
H4B H 0.9815 1.3420 0.9525 0.072 Uiso 1 1 calc R
H4C H 0.8496 1.4516 0.9022 0.072 Uiso 1 1 calc R
C5 C 0.7883(2) 1.09412(19) 0.81104(11) 0.0387(4) Uani 1 1 d .
H5 H 0.9187 1.1132 0.7829 0.046 Uiso 1 1 calc R
C6 C 0.6535(2) 0.95666(18) 0.79063(10) 0.0364(4) Uani 1 1 d .
H6 H 0.6908 0.8798 0.7497 0.044 Uiso 1 1 calc R
C7 C 0.4024(2) 1.04162(16) 0.88727(9) 0.0288(3) Uani 1 1 d .
C8 C 0.2009(2) 0.98217(17) 0.90723(10) 0.0332(4) Uani 1 1 d .
H8 H 0.1186 1.0332 0.9455 0.040 Uiso 1 1 calc R
C9 C 0.1379(2) 0.83328(17) 0.86150(10) 0.0350(4) Uani 1 1 d .
H9 H 0.0047 0.7668 0.8634 0.042 Uiso 1 1 calc R
C10 C 0.2990(2) 0.79831(16) 0.81337(10) 0.0319(4) Uani 1 1 d .
C11 C 0.3099(2) 0.65794(16) 0.75455(10) 0.0333(4) Uani 1 1 d .
C12 C 0.4634(3) 0.57544(18) 0.76581(11) 0.0412(4) Uani 1 1 d .
H12 H 0.5663 0.6104 0.8129 0.049 Uiso 1 1 calc R
C13 C 0.4686(3) 0.44330(19) 0.70954(11) 0.0431(4) Uani 1 1 d .
H13 H 0.5757 0.3898 0.7190 0.052 Uiso 1 1 calc R
C14 C 0.3229(2) 0.38642(17) 0.63994(10) 0.0369(4) Uani 1 1 d .
C15 C 0.1660(2) 0.46639(19) 0.63148(11) 0.0427(4) Uani 1 1 d .
H15 H 0.0597 0.4284 0.5865 0.051 Uiso 1 1 calc R
C16 C 0.1604(2) 0.59955(18) 0.68663(11) 0.0397(4) Uani 1 1 d .
H16 H 0.0521 0.6520 0.6779 0.048 Uiso 1 1 calc R
C17 C 0.3327(3) 0.24021(18) 0.57821(11) 0.0419(4) Uani 1 1 d .
C18 C 0.5533(4) 0.2309(3) 0.5621(2) 0.0828(8) Uani 1 1 d .
H18A H 0.5564 0.1396 0.5202 0.124 Uiso 1 1 calc R
H18B H 0.6176 0.2172 0.6233 0.124 Uiso 1 1 calc R
H18C H 0.6272 0.3298 0.5325 0.124 Uiso 1 1 calc R
C19 C 0.2342(5) 0.2472(3) 0.48080(14) 0.0821(8) Uani 1 1 d .
H19A H 0.2981 0.3478 0.4499 0.123 Uiso 1 1 calc R
H19B H 0.0887 0.2414 0.4884 0.123 Uiso 1 1 calc R
H19C H 0.2527 0.1568 0.4414 0.123 Uiso 1 1 calc R
C20 C 0.2241(4) 0.0902(2) 0.62903(14) 0.0642(6) Uani 1 1 d .
H20A H 0.0795 0.0897 0.6343 0.096 Uiso 1 1 calc R
H20B H 0.2834 0.0883 0.6928 0.096 Uiso 1 1 calc R
H20C H 0.2394 -0.0044 0.5928 0.096 Uiso 1 1 calc R
N1 N 0.46268(17) 0.92654(13) 0.82847(8) 0.0290(3) Uani 1 1 d .
O1 O 0.32978(18) 1.28545(14) 1.01450(8) 0.0477(4) Uani 1 1 d .

loop_
_atom_site_aniso_label
_atom_site_aniso_U_11
_atom_site_aniso_U_22
_atom_site_aniso_U_33
_atom_site_aniso_U_23
_atom_site_aniso_U_13
_atom_site_aniso_U_12
C1 0.0472(9) 0.0323(8) 0.0400(8) -0.0048(6) -0.0056(7) 0.0118(7)
C2 0.0360(8) 0.0276(7) 0.0275(7) 0.0022(5) -0.0036(5) 0.0092(6)
C3 0.0358(8) 0.0334(8) 0.0330(7) 0.0048(6) -0.0042(6) 0.0067(6)
C4 0.0442(9) 0.0416(9) 0.0528(10) 0.0021(7) -0.0019(7) -0.0013(7)
C5 0.0314(8) 0.0461(9) 0.0385(8) 0.0021(7) 0.0058(6) 0.0083(6)
C6 0.0343(8) 0.0409(8) 0.0362(8) -0.0043(6) 0.0047(6) 0.0133(6)
C7 0.0358(8) 0.0291(7) 0.0242(6) 0.0008(5) 0.0002(5) 0.0130(6)
C8 0.0329(8) 0.0346(8) 0.0338(8) 0.0003(6) 0.0057(6) 0.0113(6)
C9 0.0303(7) 0.0336(8) 0.0398(8) 0.0023(6) 0.0021(6) 0.0046(6)
C10 0.0349(8) 0.0271(7) 0.0337(7) 0.0000(6) -0.0033(6) 0.0074(6)
C11 0.0396(8) 0.0287(7) 0.0314(7) 0.0001(6) -0.0007(6) 0.0077(6)
C12 0.0504(9) 0.0396(8) 0.0367(8) -0.0085(6) -0.0146(7) 0.0175(7)
C13 0.0587(10) 0.0384(8) 0.0378(8) -0.0056(6) -0.0093(7) 0.0237(7)
C14 0.0524(9) 0.0287(7) 0.0281(7) 0.0003(6) 0.0002(6) 0.0058(6)
C15 0.0461(9) 0.0412(9) 0.0385(8) -0.0070(7) -0.0103(7) 0.0054(7)
C16 0.0398(8) 0.0372(8) 0.0429(9) -0.0029(6) -0.0063(7) 0.0106(6)
C17 0.0613(10) 0.0304(8) 0.0316(8) -0.0041(6) 0.0039(7) 0.0057(7)
C18 0.0756(15) 0.0694(14) 0.0972(18) -0.0453(13) 0.0264(13) 0.0044(11)
C19 0.151(2) 0.0598(13) 0.0379(10) -0.0164(9) -0.0168(12) 0.0304(14)
C20 0.1037(16) 0.0332(9) 0.0515(11) -0.0041(8) 0.0238(11) 0.0064(9)
N1 0.0311(6) 0.0286(6) 0.0292(6) -0.0011(5) 0.0002(5) 0.0107(5)
O1 0.0513(7) 0.0492(7) 0.0460(7) -0.0132(5) 0.0023(5) 0.0191(5)

loop_
_atom_type_symbol
_atom_type_description
_atom_type_scat_dispersion_real
_atom_type_scat_dispersion_imag
_atom_type_scat_source
C C 0.0033 0.0016 'International Tables Vol C Tables 4.2.6.8 and 6.1.1.4'
H H 0.0000 0.0000 'International Tables Vol C Tables 4.2.6.8 and 6.1.1.4'
N N 0.0061 0.0033 'International Tables Vol C Tables 4.2.6.8 and 6.1.1.4'
O O 0.0106 0.0060 'International Tables Vol C Tables 4.2.6.8 and 6.1.1.4'

loop_
_geom_angle_atom_site_label_1
_geom_angle_atom_site_label_2
_geom_angle_atom_site_label_3
_geom_angle
O1 C1 C2 125.55(14)
O1 C1 H1 117.2
C2 C1 H1 117.2
C3 C2 C7 120.42(13)
C3 C2 C1 120.71(13)
C7 C2 C1 118.86(13)
C2 C3 C5 117.93(13)
C2 C3 C4 124.71(14)
C5 C3 C4 117.36(14)
C3 C4 H4A 109.5
C3 C4 H4B 109.5
H4A C4 H4B 109.5
C3 C4 H4C 109.5
H4A C4 H4C 109.5
H4B C4 H4C 109.5
C6 C5 C3 122.28(14)
C6 C5 H5 118.9
C3 C5 H5 118.9
C5 C6 N1 120.45(13)
C5 C6 H6 119.8
N1 C6 H6 119.8
C8 C7 N1 106.59(12)
C8 C7 C2 135.20(13)
N1 C7 C2 118.21(12)
C7 C8 C9 108.16(12)
C7 C8 H8 125.9
C9 C8 H8 125.9
C10 C9 C8 109.31(13)
C10 C9 H9 125.3
C8 C9 H9 125.3
C9 C10 N1 106.63(12)
C9 C10 C11 130.14(13)
N1 C10 C11 123.22(12)
C16 C11 C12 117.23(13)
C16 C11 C10 120.23(13)
C12 C11 C10 122.51(13)
C13 C12 C11 121.01(14)
C13 C12 H12 119.5
C11 C12 H12 119.5
C12 C13 C14 122.21(14)
C12 C13 H13 118.9
C14 C13 H13 118.9
C13 C14 C15 116.33(13)
C13 C14 C17 121.18(14)
C15 C14 C17 122.46(14)
C16 C15 C14 121.92(14)
C16 C15 H15 119.0
C14 C15 H15 119.0
C15 C16 C11 121.23(14)
C15 C16 H16 119.4
C11 C16 H16 119.4
C20 C17 C19 109.54(17)
C20 C17 C18 108.64(17)
C19 C17 C18 107.52(18)
C20 C17 C14 108.78(13)
C19 C17 C14 111.55(14)
C18 C17 C14 110.77(14)
C17 C18 H18A 109.5
C17 C18 H18B 109.5
H18A C18 H18B 109.5
C17 C18 H18C 109.5
H18A C18 H18C 109.5
H18B C18 H18C 109.5
C17 C19 H19A 109.5
C17 C19 H19B 109.5
H19A C19 H19B 109.5
C17 C19 H19C 109.5
H19A C19 H19C 109.5
H19B C19 H19C 109.5
C17 C20 H20A 109.5
C17 C20 H20B 109.5
H20A C20 H20B 109.5
C17 C20 H20C 109.5
H20A C20 H20C 109.5
H20B C20 H20C 109.5
C6 N1 C10 129.94(12)
C6 N1 C7 120.56(12)
C10 N1 C7 109.32(11)

loop_
_geom_bond_atom_site_label_1
_geom_bond_atom_site_label_2
_geom_bond_distance
C1 O1 1.2137(19)
C1 C2 1.462(2)
C1 H1 0.9500
C2 C3 1.380(2)
C2 C7 1.429(2)
C3 C5 1.423(2)
C3 C4 1.505(2)
C4 H4A 0.9800
C4 H4B 0.9800
C4 H4C 0.9800
C5 C6 1.342(2)
C5 H5 0.9500
C6 N1 1.3697(18)
C6 H6 0.9500
C7 C8 1.373(2)
C7 N1 1.4138(17)
C8 C9 1.400(2)
C8 H8 0.9500
C9 C10 1.375(2)
C9 H9 0.9500
C10 N1 1.3842(18)
C10 C11 1.4711(19)
C11 C16 1.388(2)
C11 C12 1.391(2)
C12 C13 1.384(2)
C12 H12 0.9500
C13 C14 1.385(2)
C13 H13 0.9500
C14 C15 1.393(2)
C14 C17 1.533(2)
C15 C16 1.383(2)
C15 H15 0.9500
C16 H16 0.9500
C17 C20 1.517(2)
C17 C19 1.524(3)
C17 C18 1.529(3)
C18 H18A 0.9800
C18 H18B 0.9800
C18 H18C 0.9800
C19 H19A 0.9800
C19 H19B 0.9800
C19 H19C 0.9800
C20 H20A 0.9800
C20 H20B 0.9800
C20 H20C 0.9800
